data_2311292
loop_
_publ_author_name
'Nguyen, Dalena M.'
'Desikan, Vasumathi'
'Golen, James A.'
'Manke, David R.'

_publ_section_title
;
 Crystal structure of 2,6-dimethyl-4-pyridone hemihydrate.
;
_journal_coeditor_code FF2139
_journal_issue 'Pt 8'
_journal_name_full 'Acta crystallographica. Section E, Crystallographic communications'
_journal_page_first o533
_journal_paper_doi 10.1107/S2056989015012402
_journal_volume 71
_journal_year 2015
_chemical_formula_iupac 'C7 H9 N O, 0.5H2 O'
_chemical_formula_moiety 'C7 H9 N O, 0.5(H2 O)'
_chemical_formula_sum 'C7 H10 N O1.5'
_chemical_formula_weight 132.16
_chemical_name_common
;
2,6-Dimethyl-4-pyridone hemihydrate
;
_chemical_name_systematic
;
2,6-Dimethyl-1<i>H</i>-pyridin-4-one hemihydrate
;
_space_group_crystal_system orthorhombic
_space_group_IT_number 41
_space_group_name_Hall 'A 2 -2ab'
_space_group_name_H-M_alt 'A e a 2'
_symmetry_space_group_name_Hall 'A 2 -2ab'
_atom_sites_solution_hydrogens mixed
_audit_creation_method
;
Olex2 1.2
(compiled 2015.01.26 svn.r3150 for OlexSys, GUI svn.r4998)
;
_cell_angle_alpha 90
_cell_angle_beta 90
_cell_angle_gamma 90
_cell_formula_units_Z 8
_cell_length_a 12.4859(17)
_cell_length_b 14.3697(19)
_cell_length_c 7.7320(10)
_cell_measurement_reflns_used 9829
_cell_measurement_temperature 120(2)
_cell_measurement_theta_max 72.44
_cell_measurement_theta_min 7.09
_cell_volume 1387.3(3)
_computing_cell_refinement
;
SAINT (Bruker, 2014)
;
_computing_data_collection
;
APEX2 (Bruker, 2014)
;
_computing_data_reduction
;
SAINT (Bruker, 2014)
;
_computing_molecular_graphics
;
OLEX2 (Dolomanov <i>et al.</i>,  2009)
;
_computing_publication_material
;
OLEX2 (Dolomanov <i>et al.</i>,  2009) and publCIF (Westrip,
2010)
;
_computing_structure_refinement
;
SHELXL2014 (Sheldrick, 2015)
;
_computing_structure_solution
;
SHELXS97 (Sheldrick, 2008)
;
_diffrn_ambient_temperature 120.15
_diffrn_measured_fraction_theta_full 0.994
_diffrn_measured_fraction_theta_max 0.995
_diffrn_measurement_device_type 'Bruker Venture D8 CMOS'
_diffrn_measurement_method '\f and \w scans'
_diffrn_radiation_monochromator 'HELIOS MX'
_diffrn_radiation_type CuK\a
_diffrn_radiation_wavelength 1.54178
_diffrn_reflns_av_R_equivalents 0.0600
_diffrn_reflns_limit_h_max 15
_diffrn_reflns_limit_h_min -15
_diffrn_reflns_limit_k_max 17
_diffrn_reflns_limit_k_min -17
_diffrn_reflns_limit_l_max 9
_diffrn_reflns_limit_l_min -9
_diffrn_reflns_number 11786
_diffrn_reflns_theta_full 68.000
_diffrn_reflns_theta_max 72.438
_diffrn_reflns_theta_min 7.093
_diffrn_standards_number 0
_exptl_absorpt_coefficient_mu 0.729
_exptl_absorpt_correction_T_max 0.7536
_exptl_absorpt_correction_T_min 0.5539
_exptl_absorpt_correction_type multi-scan
_exptl_absorpt_process_details
;
(SADABS; Bruker, 2014)
;
_exptl_crystal_colour colourless
_exptl_crystal_density_diffrn 1.266
_exptl_crystal_description NEEDLE
_exptl_crystal_F_000 568
_exptl_crystal_size_max 0.5
_exptl_crystal_size_mid 0.1
_exptl_crystal_size_min 0.1
_refine_diff_density_max 0.149
_refine_diff_density_min -0.185
_refine_ls_abs_structure_details
;
Flack <i>x</i> determined using 611 quotients
[(<i>I</i>^+^)-(<i>I</i>^-^)]/[(<i>I</i>^+^)+(<i>I</i>^-^)]
(Parsons <i>et al.</i>,  2013.
;
_refine_ls_abs_structure_Flack 0.05(12)
_refine_ls_extinction_method none
_refine_ls_goodness_of_fit_ref 1.092
_refine_ls_hydrogen_treatment mixed
_refine_ls_matrix_type full
_refine_ls_number_parameters 95
_refine_ls_number_reflns 1366
_refine_ls_number_restraints 3
_refine_ls_restrained_S_all 1.091
_refine_ls_R_factor_all 0.0306
_refine_ls_R_factor_gt 0.0304
_refine_ls_shift/su_max 0.000
_refine_ls_shift/su_mean 0.000
_refine_ls_structure_factor_coef Fsqd
_refine_ls_weighting_details 'w=1/[\s^2^(Fo^2^)+(0.0453P)^2^+0.3383P] where P=(Fo^2^+2Fc^2^)/3'
_refine_ls_weighting_scheme calc
_refine_ls_wR_factor_gt 0.0780
_refine_ls_wR_factor_ref 0.0782
_reflns_number_gt 1352
_reflns_number_total 1366
_reflns_threshold_expression 'I > 2\s(I)'
_cod_data_source_file ff2139sup1.cif
_cod_data_source_block I
_cod_original_sg_symbol_Hall 'A 2 -2ac'
_cod_original_sg_symbol_H-M 'A b a 2'
_cod_original_formula_sum 'C7 H10 N1 O1.5'
_cod_database_code 2311292
_shelx_space_group_comment
;
The symmetry employed for this shelxl refinement is uniquely defined
by the following loop, which should always be used as a source of
symmetry information in preference to the above space-group names.
They are only intended as comments.
;
_shelx_estimated_absorpt_t_min 0.712
_shelx_estimated_absorpt_t_max 0.931
_shelxl_version_number 2014/6

loop_
_space_group_symop_operation_xyz
'x, y, z'
'-x, -y, z'
'x+1/2, -y+1/2, z'
'-x+1/2, y+1/2, z'
'x, y+1/2, z+1/2'
'-x, -y+1/2, z+1/2'
'x+1/2, -y+1, z+1/2'
'-x+1/2, y+1, z+1/2'

loop_
_atom_site_type_symbol
_atom_site_label
_atom_site_fract_x
_atom_site_fract_y
_atom_site_fract_z
_atom_site_U_iso_or_equiv
_atom_site_adp_type
_atom_site_calc_flag
_atom_site_occupancy
O O1 0.47723(9) 0.33620(8) 0.49203(19) 0.0287(3) Uani d 1
O O2 0.5000 0.5000 0.6889(3) 0.0399(5) Uani d 1
N N1 0.16883(11) 0.24949(11) 0.4446(2) 0.0215(3) Uani d 1
C C3 0.35308(14) 0.22232(12) 0.3962(2) 0.0234(4) Uani d 1
H H3 0.4083 0.1841 0.3504 0.028 Uiso calc 1
C C2 0.24877(14) 0.19343(12) 0.3853(2) 0.0222(4) Uani d 1
C C4 0.38007(12) 0.30864(12) 0.4748(2) 0.0226(4) Uani d 1
C C7 0.09367(14) 0.39066(13) 0.5690(3) 0.0265(4) Uani d 1
H H7A 0.0630 0.4210 0.4669 0.040 Uiso calc 1
H H7B 0.1158 0.4381 0.6527 0.040 Uiso calc 1
H H7C 0.0399 0.3499 0.6218 0.040 Uiso calc 1
C C6 0.18900(13) 0.33399(11) 0.5164(2) 0.0217(4) Uani d 1
C C1 0.21576(15) 0.10115(12) 0.3125(3) 0.0270(4) Uani d 1
H H1A 0.1736 0.0672 0.3988 0.040 Uiso calc 1
H H1B 0.2797 0.0650 0.2828 0.040 Uiso calc 1
H H1C 0.1724 0.1109 0.2085 0.040 Uiso calc 1
C C5 0.29237(13) 0.36395(12) 0.5339(2) 0.0229(4) Uani d 1
H H5 0.3061 0.4226 0.5862 0.027 Uiso calc 1
H H2 0.4956(19) 0.4524(12) 0.621(3) 0.034 Uiso d 1
H H1 0.1043(9) 0.2265(14) 0.444(4) 0.027 Uiso d 1

loop_
_atom_site_aniso_label
_atom_site_aniso_U_11
_atom_site_aniso_U_22
_atom_site_aniso_U_33
_atom_site_aniso_U_12
_atom_site_aniso_U_13
_atom_site_aniso_U_23
O1 0.0205(5) 0.0250(6) 0.0405(8) -0.0007(5) -0.0004(6) -0.0028(6)
O2 0.0553(14) 0.0318(11) 0.0324(11) -0.0147(10) 0.000 0.000
N1 0.0206(6) 0.0206(7) 0.0234(7) -0.0014(5) 0.0004(6) 0.0008(6)
C3 0.0240(8) 0.0215(8) 0.0246(8) 0.0035(6) 0.0014(7) 0.0012(8)
C2 0.0268(8) 0.0193(8) 0.0205(7) 0.0009(6) -0.0014(7) 0.0022(7)
C4 0.0229(8) 0.0208(8) 0.0241(9) 0.0003(6) -0.0011(7) 0.0038(8)
C7 0.0245(8) 0.0243(8) 0.0309(10) 0.0025(7) -0.0008(7) -0.0041(8)
C6 0.0244(8) 0.0196(8) 0.0213(8) 0.0009(6) -0.0012(7) 0.0019(7)
C1 0.0309(9) 0.0216(8) 0.0284(10) -0.0005(7) -0.0007(8) -0.0012(8)
C5 0.0255(8) 0.0174(7) 0.0258(8) -0.0004(6) -0.0006(7) 0.0004(7)

loop_
_atom_type_symbol
_atom_type_description
_atom_type_scat_dispersion_real
_atom_type_scat_dispersion_imag
_atom_type_scat_source
C C 0.0181 0.0091 'International Tables Vol C Tables 4.2.6.8 and 6.1.1.4'
H H 0.0000 0.0000 'International Tables Vol C Tables 4.2.6.8 and 6.1.1.4'
N N 0.0311 0.0180 'International Tables Vol C Tables 4.2.6.8 and 6.1.1.4'
O O 0.0492 0.0322 'International Tables Vol C Tables 4.2.6.8 and 6.1.1.4'

loop_
_geom_angle_atom_site_label_1
_geom_angle_atom_site_label_2
_geom_angle_atom_site_label_3
_geom_angle
C2 N1 H1 116.8(15)
C6 N1 C2 122.02(14)
C6 N1 H1 120.9(16)
C2 C3 H3 119.5
C2 C3 C4 121.06(16)
C4 C3 H3 119.5
N1 C2 C3 119.80(16)
N1 C2 C1 116.63(15)
C3 C2 C1 123.57(16)
O1 C4 C3 122.52(15)
O1 C4 C5 121.34(16)
C3 C4 C5 116.14(15)
H7A C7 H7B 109.5
H7A C7 H7C 109.5
H7B C7 H7C 109.5
C6 C7 H7A 109.5
C6 C7 H7B 109.5
C6 C7 H7C 109.5
N1 C6 C7 116.70(14)
N1 C6 C5 119.79(15)
C5 C6 C7 123.49(16)
C2 C1 H1A 109.5
C2 C1 H1B 109.5
C2 C1 H1C 109.5
H1A C1 H1B 109.5
H1A C1 H1C 109.5
H1B C1 H1C 109.5
C4 C5 H5 119.4
C6 C5 C4 121.12(16)
C6 C5 H5 119.4

loop_
_geom_bond_atom_site_label_1
_geom_bond_atom_site_label_2
_geom_bond_distance
O1 C4 1.283(2)
O2 H2 0.862(7)
N1 C2 1.362(2)
N1 C6 1.359(2)
N1 H1 0.871(7)
C3 H3 0.9500
C3 C2 1.370(2)
C3 C4 1.422(3)
C2 C1 1.498(2)
C4 C5 1.428(2)
C7 H7A 0.9800
C7 H7B 0.9800
C7 H7C 0.9800
C7 C6 1.498(2)
C6 C5 1.367(2)
C1 H1A 0.9800
C1 H1B 0.9800
C1 H1C 0.9800
C5 H5 0.9500

loop_
_geom_hbond_atom_site_label_D
_geom_hbond_atom_site_label_H
_geom_hbond_atom_site_label_A
_geom_hbond_site_symmetry_A
_geom_hbond_distance_DH
_geom_hbond_distance_HA
_geom_hbond_distance_DA
_geom_hbond_angle_DHA
O2 H2 O1 . 0.862(7) 1.960(8) 2.8174(17) 173(2)
N1 H1 O1 3_455 0.871(7) 1.862(9) 2.7154(18) 166(3)

loop_
_geom_torsion_atom_site_label_1
_geom_torsion_atom_site_label_2
_geom_torsion_atom_site_label_3
_geom_torsion_atom_site_label_4
_geom_torsion
O1 C4 C5 C6 -179.53(17)
N1 C6 C5 C4 1.2(3)
C3 C4 C5 C6 0.7(3)
C2 N1 C6 C7 177.28(17)
C2 N1 C6 C5 -1.4(3)
C2 C3 C4 O1 177.66(16)
C2 C3 C4 C5 -2.6(3)
C4 C3 C2 N1 2.5(3)
C4 C3 C2 C1 -176.66(16)
C7 C6 C5 C4 -177.33(17)
C6 N1 C2 C3 -0.5(3)
C6 N1 C2 C1 178.74(17)
